data_2018213
loop_
_publ_author_name
'Wei, Zhenhong'
'You, Xiuli'

_publ_section_title
;
 Two W/Cu/S clusters: tetraethylammonium
 bromidodi-\m~2~-sulfido-sulfido[tris(3,5-dimethylpyrazol-1-yl)borato]copper(I)tungsten(VI)
 and tetraethylammonium
 dibromido-\m~3~-sulfido-di-\m~2~-sulfido-[tris(3,5-dimethylpyrazol-1-yl)borato]dicopper(I)tungsten(VI)
;
_journal_coeditor_code BI3020
_journal_issue 9
_journal_name_full 'Acta Crystallographica Section C'
_journal_page_first m307
_journal_page_last m310
_journal_paper_doi 10.1107/S0108270111032586
_journal_volume 67
_journal_year 2011
_chemical_formula_iupac '(C8 H20 N) [Cu W Br (C15 H22 B N6) S3]'
_chemical_formula_moiety 'C8 H20 N +, C15 H22 B Br Cu N6 S3 W -'
_chemical_formula_sum 'C23 H42 B Br Cu N7 S3 W'
_chemical_formula_weight 850.95
_chemical_name_systematic
;
tetraethylammonium
bromidodi-\m~2~-sulfido-sulfido[tris(3,5-
dimethylpyrazol-1-yl)borato]copper(I)tungsten(VI)
;
_space_group_IT_number 33
_symmetry_cell_setting orthorhombic
_symmetry_space_group_name_Hall 'P 2c -2n'
_symmetry_space_group_name_H-M 'P n a 21'
_atom_sites_solution_hydrogens geom
_atom_sites_solution_primary direct
_atom_sites_solution_secondary difmap
_audit_creation_method SHELXL-97
_cell_angle_alpha 90.00
_cell_angle_beta 90.00
_cell_angle_gamma 90.00
_cell_formula_units_Z 4
_cell_length_a 19.058(4)
_cell_length_b 10.276(2)
_cell_length_c 16.323(3)
_cell_measurement_reflns_used 12205
_cell_measurement_temperature 293(2)
_cell_measurement_theta_max 25.3491
_cell_measurement_theta_min 3.1730
_cell_volume 3196.7(11)
_computing_cell_refinement 'CrystalClear (Rigaku, 2001)'
_computing_data_collection 'CrystalClear (Rigaku, 2001)'
_computing_data_reduction 'CrystalStructure (Rigaku, 2001)'
_computing_molecular_graphics 'SHELXTL (Sheldrick, 2008)'
_computing_publication_material 'SHELXTL (Sheldrick, 2008)'
_computing_structure_refinement 'SHELXL97 (Sheldrick, 2008)'
_computing_structure_solution 'SHELXS97 (Sheldrick, 2008)'
_diffrn_ambient_temperature 293(2)
_diffrn_measured_fraction_theta_full 0.997
_diffrn_measured_fraction_theta_max 0.997
_diffrn_measurement_device_type 'Rigaku Mercury CCD'
_diffrn_measurement_method \w-scans
_diffrn_radiation_monochromator graphite
_diffrn_radiation_source 'fine-focus sealed tube'
_diffrn_radiation_type MoK\a
_diffrn_radiation_wavelength 0.71073
_diffrn_reflns_av_R_equivalents 0.0443
_diffrn_reflns_av_sigmaI/netI 0.0398
_diffrn_reflns_limit_h_max 20
_diffrn_reflns_limit_h_min -22
_diffrn_reflns_limit_k_max 12
_diffrn_reflns_limit_k_min -12
_diffrn_reflns_limit_l_max 18
_diffrn_reflns_limit_l_min -19
_diffrn_reflns_number 29584
_diffrn_reflns_theta_full 25.35
_diffrn_reflns_theta_max 25.35
_diffrn_reflns_theta_min 3.17
_diffrn_standards_number 0
_exptl_absorpt_coefficient_mu 5.732
_exptl_absorpt_correction_T_max 0.239
_exptl_absorpt_correction_T_min 0.147
_exptl_absorpt_correction_type multi-scan
_exptl_absorpt_process_details '(Jacobson, 1998)'
_exptl_crystal_colour red
_exptl_crystal_density_diffrn 1.768
_exptl_crystal_density_method 'not measured'
_exptl_crystal_description block
_exptl_crystal_F_000 1680
_exptl_crystal_size_max 0.35
_exptl_crystal_size_mid 0.30
_exptl_crystal_size_min 0.25
_refine_diff_density_max 1.048
_refine_diff_density_min -0.594
_refine_ls_abs_structure_details 'Flack (1983), 2678 Friedel pairs'
_refine_ls_abs_structure_Flack 0.004(10)
_refine_ls_extinction_method none
_refine_ls_goodness_of_fit_ref 1.104
_refine_ls_hydrogen_treatment constr
_refine_ls_matrix_type full
_refine_ls_number_parameters 344
_refine_ls_number_reflns 5710
_refine_ls_number_restraints 81
_refine_ls_restrained_S_all 1.121
_refine_ls_R_factor_all 0.0416
_refine_ls_R_factor_gt 0.0376
_refine_ls_shift/su_max 0.010
_refine_ls_shift/su_mean 0.000
_refine_ls_structure_factor_coef Fsqd
_refine_ls_weighting_details 'calc w=1/[\s^2^(Fo^2^)+(0.0365P)^2^+1.3297P] where P=(Fo^2^+2Fc^2^)/3'
_refine_ls_weighting_scheme calc
_refine_ls_wR_factor_gt 0.0819
_refine_ls_wR_factor_ref 0.0836
_reflns_number_gt 5342
_reflns_number_total 5857
_reflns_threshold_expression I>2\s(I)
_cod_data_source_file bi3020.cif
_cod_data_source_block I
_cod_original_cell_volume 3196.6(11)
_cod_database_code 2018213
_cod_database_fobs_code 2018213

loop_
_symmetry_equiv_pos_as_xyz
'x, y, z'
'-x, -y, z+1/2'
'x+1/2, -y+1/2, z'
'-x+1/2, y+1/2, z+1/2'

loop_
_atom_site_type_symbol
_atom_site_label
_atom_site_fract_x
_atom_site_fract_y
_atom_site_fract_z
_atom_site_U_iso_or_equiv
_atom_site_adp_type
_atom_site_calc_flag
_atom_site_refinement_flags
_atom_site_occupancy
_atom_site_symmetry_multiplicity
W W1 0.153938(13) 0.40388(2) 0.35724(2) 0.04478(10) Uani d . 1 1
Cu Cu1 0.08945(5) 0.25409(10) 0.25427(7) 0.0566(3) Uani d . 1 1
Br Br1 0.03204(6) 0.12163(11) 0.16418(8) 0.0906(4) Uani d . 1 1
S S1 0.19281(10) 0.2117(2) 0.30688(13) 0.0592(5) Uani d . 1 1
S S2 0.04087(12) 0.4221(2) 0.31460(14) 0.0618(5) Uani d . 1 1
S S3 0.20836(17) 0.5397(3) 0.28073(15) 0.0895(9) Uani d . 1 1
B B1 0.1731(5) 0.4402(10) 0.5659(6) 0.053(2) Uani d . 1 1
H H1 0.1794 0.4529 0.6250 0.064 Uiso calc R 1 1
N N1 0.1228(3) 0.3280(6) 0.5503(4) 0.0514(15) Uani d . 1 1
N N2 0.1101(3) 0.2863(6) 0.4708(4) 0.0472(16) Uani d . 1 1
N N3 0.1430(3) 0.5650(6) 0.5269(4) 0.0524(16) Uani d . 1 1
N N4 0.1299(4) 0.5688(6) 0.4443(4) 0.0563(16) Uani d . 1 1
N N5 0.2441(3) 0.4103(5) 0.5256(3) 0.0459(14) Uani d . 1 1
N N6 0.2499(3) 0.4000(6) 0.4413(4) 0.0522(16) Uani d . 1 1
N N7 0.1604(4) 0.4254(9) 0.9915(6) 0.0818(19) Uani d U 1 1
C C1 0.0953(6) 0.2678(13) 0.6944(6) 0.107(4) Uani d . 1 1
H H1A 0.1428 0.2526 0.7115 0.161 Uiso calc R 1 1
H H1B 0.0647 0.2078 0.7218 0.161 Uiso calc R 1 1
H H1C 0.0820 0.3553 0.7080 0.161 Uiso calc R 1 1
C C2 0.0897(4) 0.2487(8) 0.6035(5) 0.060(2) Uani d . 1 1
C C3 0.0558(4) 0.1547(9) 0.5592(6) 0.062(2) Uani d . 1 1
H H3 0.0291 0.0865 0.5799 0.074 Uiso calc R 1 1
C C4 0.0687(4) 0.1804(8) 0.4787(6) 0.062(2) Uani d U 1 1
C C5 0.0418(4) 0.1044(7) 0.4050(7) 0.078(3) Uani d U 1 1
H H5A 0.0129 0.1599 0.3719 0.117 Uiso calc R 1 1
H H5B 0.0147 0.0313 0.4235 0.117 Uiso calc R 1 1
H H5C 0.0808 0.0741 0.3731 0.117 Uiso calc R 1 1
C C6 0.1381(6) 0.7043(11) 0.6524(6) 0.092(3) Uani d . 1 1
H H6A 0.1042 0.6553 0.6831 0.138 Uiso calc R 1 1
H H6B 0.1320 0.7954 0.6633 0.138 Uiso calc R 1 1
H H6C 0.1845 0.6783 0.6681 0.138 Uiso calc R 1 1
C C7 0.1277(5) 0.6790(9) 0.5620(5) 0.064(2) Uani d . 1 1
C C8 0.1040(6) 0.7602(9) 0.5022(6) 0.085(3) Uani d . 1 1
H H8 0.0906 0.8466 0.5088 0.102 Uiso calc R 1 1
C C9 0.1035(6) 0.6898(8) 0.4294(5) 0.075(3) Uani d U 1 1
C C10 0.0818(7) 0.7398(8) 0.3487(7) 0.108(4) Uani d U 1 1
H H10A 0.1227 0.7620 0.3173 0.161 Uiso calc R 1 1
H H10B 0.0531 0.8157 0.3559 0.161 Uiso calc R 1 1
H H10C 0.0555 0.6741 0.3203 0.161 Uiso calc R 1 1
C C11 0.3184(5) 0.3977(9) 0.6505(6) 0.074(3) Uani d . 1 1
H H11A 0.3005 0.4779 0.6721 0.111 Uiso calc R 1 1
H H11B 0.3676 0.3910 0.6626 0.111 Uiso calc R 1 1
H H11C 0.2940 0.3259 0.6750 0.111 Uiso calc R 1 1
C C12 0.3082(4) 0.3949(8) 0.5608(5) 0.060(2) Uani d . 1 1
C C13 0.3535(4) 0.3787(11) 0.4980(6) 0.076(3) Uani d . 1 1
H H13 0.4018 0.3687 0.5031 0.091 Uiso calc R 1 1
C C14 0.3173(4) 0.3793(10) 0.4260(6) 0.072(3) Uani d . 1 1
C C15 0.3480(4) 0.3638(13) 0.3409(6) 0.098(4) Uani d . 1 1
H H15A 0.3106 0.3570 0.3017 0.147 Uiso calc R 1 1
H H15B 0.3762 0.2865 0.3390 0.147 Uiso calc R 1 1
H H15C 0.3765 0.4381 0.3282 0.147 Uiso calc R 1 1
C C16 0.0788(9) 0.2403(16) 0.9398(13) 0.186(7) Uani d U 1 1
H H16A 0.0636 0.3124 0.9068 0.279 Uiso calc R 1 1
H H16B 0.0403 0.2095 0.9723 0.279 Uiso calc R 1 1
H H16C 0.0951 0.1715 0.9048 0.279 Uiso calc R 1 1
C C17 0.1370(7) 0.2832(13) 0.9948(8) 0.111(3) Uani d U 1 1
H H17A 0.1776 0.2295 0.9828 0.134 Uiso calc R 1 1
H H17B 0.1231 0.2643 1.0507 0.134 Uiso calc R 1 1
C C18 0.2554(7) 0.5569(13) 1.0593(10) 0.124(4) Uani d U 1 1
H H18A 0.2766 0.5747 1.0072 0.186 Uiso calc R 1 1
H H18B 0.2913 0.5498 1.1004 0.186 Uiso calc R 1 1
H H18C 0.2240 0.6264 1.0735 0.186 Uiso calc R 1 1
C C19 0.2166(6) 0.4354(11) 1.0548(8) 0.093(3) Uani d U 1 1
H H19A 0.1954 0.4199 1.1079 0.112 Uiso calc R 1 1
H H19B 0.2500 0.3658 1.0453 0.112 Uiso calc R 1 1
C C20 0.0651(7) 0.5130(15) 1.0846(8) 0.126(4) Uani d U 1 1
H H20A 0.0274 0.4513 1.0804 0.189 Uiso calc R 1 1
H H20B 0.0464 0.5973 1.0976 0.189 Uiso calc R 1 1
H H20C 0.0968 0.4862 1.1271 0.189 Uiso calc R 1 1
C C21 0.1027(6) 0.5195(14) 1.0068(8) 0.108(3) Uani d U 1 1
H H21A 0.1220 0.6064 1.0016 0.129 Uiso calc R 1 1
H H21B 0.0685 0.5091 0.9632 0.129 Uiso calc R 1 1
C C22 0.2450(9) 0.3737(16) 0.8769(10) 0.174(6) Uani d U 1 1
H H22A 0.2881 0.4073 0.8990 0.262 Uiso calc R 1 1
H H22B 0.2469 0.3765 0.8181 0.262 Uiso calc R 1 1
H H22C 0.2387 0.2854 0.8946 0.262 Uiso calc R 1 1
C C23 0.1864(7) 0.4528(12) 0.9057(7) 0.111(3) Uani d U 1 1
H H23A 0.1475 0.4409 0.8681 0.133 Uiso calc R 1 1
H H23B 0.2002 0.5435 0.9029 0.133 Uiso calc R 1 1

loop_
_atom_site_aniso_label
_atom_site_aniso_U_11
_atom_site_aniso_U_22
_atom_site_aniso_U_33
_atom_site_aniso_U_12
_atom_site_aniso_U_13
_atom_site_aniso_U_23
W1 0.05559(16) 0.04421(15) 0.03455(14) -0.01008(11) 0.00158(18) -0.00762(16)
Cu1 0.0600(6) 0.0520(6) 0.0578(7) -0.0018(5) -0.0133(5) -0.0148(4)
Br1 0.0900(8) 0.0753(6) 0.1065(9) 0.0008(6) -0.0431(7) -0.0373(6)
S1 0.0479(10) 0.0643(13) 0.0654(13) 0.0060(9) -0.0058(9) -0.0242(11)
S2 0.0703(13) 0.0541(12) 0.0610(12) 0.0128(10) -0.0117(11) -0.0094(10)
S3 0.133(2) 0.0816(18) 0.0541(13) -0.0418(17) 0.0097(15) -0.0055(13)
B1 0.057(5) 0.060(5) 0.043(5) -0.003(5) 0.004(4) -0.005(4)
N1 0.040(3) 0.065(4) 0.049(4) -0.006(3) 0.005(3) 0.015(3)
N2 0.041(3) 0.048(4) 0.052(4) 0.005(3) -0.001(3) 0.005(3)
N3 0.070(4) 0.050(4) 0.037(4) -0.002(3) 0.000(3) -0.009(3)
N4 0.101(5) 0.040(3) 0.029(3) 0.000(3) -0.001(3) -0.006(3)
N5 0.047(3) 0.056(4) 0.034(3) -0.013(3) 0.003(3) -0.008(3)
N6 0.045(3) 0.074(4) 0.037(3) -0.022(3) 0.007(3) -0.014(3)
N7 0.082(4) 0.084(4) 0.079(4) -0.004(3) 0.013(3) -0.006(4)
C1 0.107(9) 0.162(12) 0.053(6) -0.014(8) 0.027(5) 0.038(6)
C2 0.044(4) 0.079(6) 0.056(5) 0.002(4) 0.008(4) 0.019(4)
C3 0.053(5) 0.067(6) 0.065(5) 0.001(4) 0.013(4) 0.027(5)
C4 0.040(4) 0.046(4) 0.101(7) -0.002(3) 0.001(4) 0.017(4)
C5 0.047(4) 0.040(4) 0.148(8) -0.022(3) 0.000(5) 0.014(4)
C6 0.116(8) 0.094(8) 0.066(6) 0.027(6) -0.014(6) -0.043(6)
C7 0.082(6) 0.066(5) 0.045(4) 0.014(5) -0.006(4) -0.022(4)
C8 0.132(10) 0.054(5) 0.068(6) 0.019(6) -0.004(6) -0.015(5)
C9 0.137(8) 0.041(4) 0.048(4) 0.004(5) -0.010(5) -0.005(4)
C10 0.215(11) 0.054(5) 0.054(5) 0.031(6) -0.018(8) 0.000(5)
C11 0.060(5) 0.102(8) 0.059(6) -0.009(5) -0.005(5) -0.010(5)
C12 0.048(5) 0.083(6) 0.049(5) -0.024(4) -0.006(4) -0.012(4)
C13 0.045(5) 0.121(8) 0.062(6) -0.028(5) 0.003(4) -0.022(6)
C14 0.046(5) 0.119(8) 0.051(5) -0.027(5) 0.007(4) -0.023(5)
C15 0.056(5) 0.185(11) 0.054(8) -0.042(6) 0.019(4) -0.046(7)
C16 0.203(13) 0.182(13) 0.172(13) -0.077(11) -0.034(11) -0.017(11)
C17 0.125(7) 0.103(6) 0.106(7) -0.041(5) 0.012(6) -0.005(6)
C18 0.102(8) 0.129(9) 0.141(10) -0.032(7) 0.017(8) -0.032(9)
C19 0.085(6) 0.095(6) 0.099(6) -0.004(5) 0.008(5) -0.015(5)
C20 0.107(8) 0.155(11) 0.117(9) 0.016(8) 0.042(7) -0.009(8)
C21 0.101(6) 0.121(6) 0.100(6) 0.016(5) 0.007(5) -0.002(6)
C22 0.205(13) 0.189(13) 0.129(13) 0.018(10) 0.084(10) -0.017(10)
C23 0.138(7) 0.100(7) 0.094(6) -0.004(6) 0.035(5) 0.001(6)

loop_
_atom_type_symbol
_atom_type_description
_atom_type_scat_dispersion_real
_atom_type_scat_dispersion_imag
_atom_type_scat_source
C C 0.0033 0.0016 'International Tables Vol C Tables 4.2.6.8 and 6.1.1.4'
H H 0.0000 0.0000 'International Tables Vol C Tables 4.2.6.8 and 6.1.1.4'
B B 0.0013 0.0007 'International Tables Vol C Tables 4.2.6.8 and 6.1.1.4'
N N 0.0061 0.0033 'International Tables Vol C Tables 4.2.6.8 and 6.1.1.4'
S S 0.1246 0.1234 'International Tables Vol C Tables 4.2.6.8 and 6.1.1.4'
Cu Cu 0.3201 1.2651 'International Tables Vol C Tables 4.2.6.8 and 6.1.1.4'
Br Br -0.2901 2.4595 'International Tables Vol C Tables 4.2.6.8 and 6.1.1.4'
W W -0.8490 6.8722 'International Tables Vol C Tables 4.2.6.8 and 6.1.1.4'

loop_
_geom_angle_atom_site_label_1
_geom_angle_atom_site_label_2
_geom_angle_atom_site_label_3
_geom_angle
S3 W1 N4 88.63(18)
S3 W1 S1 101.44(10)
N4 W1 S1 161.68(17)
S3 W1 S2 103.14(11)
N4 W1 S2 86.5(2)
S1 W1 S2 105.71(7)
S3 W1 N6 88.51(17)
N4 W1 N6 78.3(2)
S1 W1 N6 86.61(16)
S2 W1 N6 160.69(16)
S3 W1 N2 164.03(17)
N4 W1 N2 79.5(2)
S1 W1 N2 87.39(16)
S2 W1 N2 86.95(16)
N6 W1 N2 78.7(2)
S3 W1 Cu1 103.82(7)
N4 W1 Cu1 139.32(19)
S1 W1 Cu1 53.20(6)
S2 W1 Cu1 53.12(6)
N6 W1 Cu1 139.35(16)
N2 W1 Cu1 92.13(16)
S2 Cu1 S1 111.10(9)
S2 Cu1 Br1 123.81(8)
S1 Cu1 Br1 124.35(8)
S2 Cu1 W1 56.00(6)
S1 Cu1 W1 55.78(6)
Br1 Cu1 W1 179.60(7)
Cu1 S1 W1 71.02(7)
Cu1 S2 W1 70.87(7)
N1 B1 N5 109.4(7)
N1 B1 N3 109.0(7)
N5 B1 N3 108.5(7)
N1 B1 H1 110.0
N5 B1 H1 110.0
N3 B1 H1 110.0
C2 N1 N2 109.4(7)
C2 N1 B1 130.3(7)
N2 N1 B1 120.1(6)
C4 N2 N1 105.2(6)
C4 N2 W1 133.9(6)
N1 N2 W1 120.8(5)
C7 N3 N4 110.9(7)
C7 N3 B1 129.3(7)
N4 N3 B1 119.8(6)
C9 N4 N3 105.5(6)
C9 N4 W1 130.3(5)
N3 N4 W1 124.1(5)
C12 N5 N6 109.9(6)
C12 N5 B1 129.3(6)
N6 N5 B1 120.8(6)
C14 N6 N5 106.1(6)
C14 N6 W1 131.7(5)
N5 N6 W1 122.1(4)
C21 N7 C19 111.8(9)
C21 N7 C23 106.0(9)
C19 N7 C23 113.2(9)
C21 N7 C17 113.6(10)
C19 N7 C17 104.6(9)
C23 N7 C17 107.8(9)
C2 C1 H1A 109.5
C2 C1 H1B 109.5
H1A C1 H1B 109.5
C2 C1 H1C 109.5
H1A C1 H1C 109.5
H1B C1 H1C 109.5
N1 C2 C3 107.9(8)
N1 C2 C1 121.6(9)
C3 C2 C1 130.4(8)
C4 C3 C2 106.7(8)
C4 C3 H3 126.7
C2 C3 H3 126.7
N2 C4 C3 110.7(8)
N2 C4 C5 122.3(8)
C3 C4 C5 126.9(8)
C4 C5 H5A 109.5
C4 C5 H5B 109.5
H5A C5 H5B 109.5
C4 C5 H5C 109.5
H5A C5 H5C 109.5
H5B C5 H5C 109.5
C7 C6 H6A 109.5
C7 C6 H6B 109.5
H6A C6 H6B 109.5
C7 C6 H6C 109.5
H6A C6 H6C 109.5
H6B C6 H6C 109.5
N3 C7 C8 107.6(7)
N3 C7 C6 122.7(8)
C8 C7 C6 129.6(8)
C7 C8 C9 107.2(7)
C7 C8 H8 126.4
C9 C8 H8 126.4
N4 C9 C8 108.7(7)
N4 C9 C10 125.5(7)
C8 C9 C10 125.8(8)
C9 C10 H10A 109.5
C9 C10 H10B 109.5
H10A C10 H10B 109.5
C9 C10 H10C 109.5
H10A C10 H10C 109.5
H10B C10 H10C 109.5
C12 C11 H11A 109.5
C12 C11 H11B 109.5
H11A C11 H11B 109.5
C12 C11 H11C 109.5
H11A C11 H11C 109.5
H11B C11 H11C 109.5
C13 C12 N5 105.5(7)
C13 C12 C11 132.0(8)
N5 C12 C11 122.5(8)
C12 C13 C14 109.3(8)
C12 C13 H13 125.3
C14 C13 H13 125.3
N6 C14 C13 109.2(8)
N6 C14 C15 124.3(8)
C13 C14 C15 126.5(8)
C14 C15 H15A 109.5
C14 C15 H15B 109.5
H15A C15 H15B 109.5
C14 C15 H15C 109.5
H15A C15 H15C 109.5
H15B C15 H15C 109.5
C17 C16 H16A 109.5
C17 C16 H16B 109.5
H16A C16 H16B 109.5
C17 C16 H16C 109.5
H16A C16 H16C 109.5
H16B C16 H16C 109.5
C16 C17 N7 118.5(13)
C16 C17 H17A 107.7
N7 C17 H17A 107.7
C16 C17 H17B 107.7
N7 C17 H17B 107.7
H17A C17 H17B 107.1
C19 C18 H18A 109.5
C19 C18 H18B 109.5
H18A C18 H18B 109.5
C19 C18 H18C 109.5
H18A C18 H18C 109.5
H18B C18 H18C 109.5
C18 C19 N7 117.4(11)
C18 C19 H19A 108.0
N7 C19 H19A 108.0
C18 C19 H19B 108.0
N7 C19 H19B 108.0
H19A C19 H19B 107.2
C21 C20 H20A 109.5
C21 C20 H20B 109.5
H20A C20 H20B 109.5
C21 C20 H20C 109.5
H20A C20 H20C 109.5
H20B C20 H20C 109.5
C20 C21 N7 118.6(11)
C20 C21 H21A 107.7
N7 C21 H21A 107.7
C20 C21 H21B 107.7
N7 C21 H21B 107.7
H21A C21 H21B 107.1
C23 C22 H22A 109.5
C23 C22 H22B 109.5
H22A C22 H22B 109.5
C23 C22 H22C 109.5
H22A C22 H22C 109.5
H22B C22 H22C 109.5
C22 C23 N7 116.5(12)
C22 C23 H23A 108.2
N7 C23 H23A 108.2
C22 C23 H23B 108.2
N7 C23 H23B 108.2
H23A C23 H23B 107.3

loop_
_geom_bond_atom_site_label_1
_geom_bond_atom_site_label_2
_geom_bond_distance
W1 S1 2.264(2)
W1 S2 2.272(2)
W1 S3 2.141(3)
W1 N2 2.365(7)
W1 N4 2.258(6)
W1 N6 2.287(6)
W1 Cu1 2.5893(11)
Cu1 S2 2.192(2)
Cu1 S1 2.193(2)
Cu1 Br1 2.2831(14)
B1 N1 1.521(11)
B1 N5 1.535(11)
B1 N3 1.543(12)
B1 H1 0.9800
N1 C2 1.348(10)
N1 N2 1.389(9)
N2 C4 1.350(10)
N3 C7 1.336(10)
N3 N4 1.371(9)
N4 C9 1.363(10)
N5 C12 1.359(10)
N5 N6 1.385(8)
N6 C14 1.326(10)
N7 C21 1.485(14)
N7 C19 1.492(14)
N7 C23 1.512(14)
N7 C17 1.529(15)
C1 C2 1.500(13)
C1 H1A 0.9600
C1 H1B 0.9600
C1 H1C 0.9600
C2 C3 1.370(13)
C3 C4 1.363(13)
C3 H3 0.9300
C4 C5 1.523(13)
C5 H5A 0.9600
C5 H5B 0.9600
C5 H5C 0.9600
C6 C7 1.511(12)
C6 H6A 0.9600
C6 H6B 0.9600
C6 H6C 0.9600
C7 C8 1.360(13)
C8 C9 1.390(12)
C8 H8 0.9300
C9 C10 1.474(14)
C10 H10A 0.9600
C10 H10B 0.9600
C10 H10C 0.9600
C11 C12 1.476(12)
C11 H11A 0.9600
C11 H11B 0.9600
C11 H11C 0.9600
C12 C13 1.352(12)
C13 C14 1.363(13)
C13 H13 0.9300
C14 C15 1.515(12)
C15 H15A 0.9600
C15 H15B 0.9600
C15 H15C 0.9600
C16 C17 1.493(18)
C16 H16A 0.9600
C16 H16B 0.9600
C16 H16C 0.9600
C17 H17A 0.9700
C17 H17B 0.9700
C18 C19 1.453(14)
C18 H18A 0.9600
C18 H18B 0.9600
C18 H18C 0.9600
C19 H19A 0.9700
C19 H19B 0.9700
C20 C21 1.461(15)
C20 H20A 0.9600
C20 H20B 0.9600
C20 H20C 0.9600
C21 H21A 0.9700
C21 H21B 0.9700
C22 C23 1.459(17)
C22 H22A 0.9600
C22 H22B 0.9600
C22 H22C 0.9600
C23 H23A 0.9700
C23 H23B 0.9700
